data_7009713
loop_
_publ_author_name
'Hitchcock, Peter B.'
'Nixon, John F.'
'Vargas, Maria D.'
'Ziglio, Cl\'audio M.'

_publ_section_title
;
 1,2,3-Triphenylphosphirene derivatives of the iridium carbonyl
 clusters [HIr4(CO)9L(\m-PPh2)] (L&#x2005;=&#x2005;CO, PPh3) resulting
 from substitution, insertion and hydrometallation
 processes&#x200A;&#x2020;
;
_journal_issue 15
_journal_name_full 'Journal of the Chemical Society, Dalton Transactions'
_journal_page_first 2527
_journal_paper_doi 10.1039/b003002n
_journal_year 2000
_chemical_formula_sum 'C60 H41 Ir4 O8 P3'
_chemical_formula_weight 1751.64
_chemical_name_common '[Ir4(CO)8(PPh2)(PHPCPhCPh)(PhPCPhCHPh)]'
_chemical_name_systematic
; 
 ? 
;
_space_group_IT_number 14
_symmetry_cell_setting monoclinic
_symmetry_space_group_name_Hall '-P 2ybc'
_symmetry_space_group_name_H-M 'P 1 21/c 1'
_atom_sites_solution_hydrogens geom
_atom_sites_solution_primary direct
_atom_sites_solution_secondary difmap
_audit_creation_method SHELXL-97
_cell_angle_alpha 90.00
_cell_angle_beta 100.08(2)
_cell_angle_gamma 90.00
_cell_formula_units_Z 8
_cell_length_a 22.206(4)
_cell_length_b 17.563(2)
_cell_length_c 35.748(5)
_cell_measurement_reflns_used 25
_cell_measurement_temperature 293(2)
_cell_measurement_theta_max 10
_cell_measurement_theta_min 7
_cell_volume 13727(4)
_computing_cell_refinement 'Enraf-Nonius CAD4'
_computing_data_collection 'Enraf-Nonius CAD4'
_computing_molecular_graphics 'CAMERON (Watkin and Pearce,1993)'
_computing_publication_material 'SHELXL-97 (Sheldrick, 1997)'
_computing_structure_refinement 'SHELXL-97 (Sheldrick, 1997)'
_computing_structure_solution 'SHELXS-97 (Sheldrick, 1990)'
_diffrn_ambient_temperature 293(2)
_diffrn_measured_fraction_theta_full 0.997
_diffrn_measured_fraction_theta_max 0.997
_diffrn_measurement_method \w--2\q
_diffrn_radiation_monochromator graphite
_diffrn_radiation_source 'fine-focus sealed tube'
_diffrn_radiation_type MoK\a
_diffrn_radiation_wavelength 0.71073
_diffrn_reflns_av_R_equivalents 0.0754
_diffrn_reflns_av_sigmaI/netI 0.1747
_diffrn_reflns_limit_h_max 24
_diffrn_reflns_limit_h_min 0
_diffrn_reflns_limit_k_max 19
_diffrn_reflns_limit_k_min 0
_diffrn_reflns_limit_l_max 38
_diffrn_reflns_limit_l_min -39
_diffrn_reflns_number 19632
_diffrn_reflns_theta_full 23.00
_diffrn_reflns_theta_max 23.00
_diffrn_reflns_theta_min 2.01
_diffrn_standards_decay_% 0
_diffrn_standards_interval_time 120
_diffrn_standards_number 2
_exptl_absorpt_coefficient_mu 7.845
_exptl_absorpt_correction_T_max 1.00
_exptl_absorpt_correction_T_min 0.57
_exptl_absorpt_correction_type empirical
_exptl_crystal_density_diffrn 1.695
_exptl_crystal_density_method 'not measured'
_exptl_crystal_F_000 6544
_exptl_crystal_size_max 0.4
_exptl_crystal_size_mid 0.3
_exptl_crystal_size_min 0.15
_refine_diff_density_max 1.518
_refine_diff_density_min -1.128
_refine_diff_density_rms 0.246
_refine_ls_extinction_method none
_refine_ls_goodness_of_fit_ref 1.012
_refine_ls_hydrogen_treatment mixed
_refine_ls_matrix_type full
_refine_ls_number_parameters 479
_refine_ls_number_reflns 19075
_refine_ls_number_restraints 0
_refine_ls_restrained_S_all 1.012
_refine_ls_R_factor_all 0.1980
_refine_ls_R_factor_gt 0.0861
_refine_ls_shift/su_max 0.001
_refine_ls_shift/su_mean 0.000
_refine_ls_structure_factor_coef Fsqd
_refine_ls_weighting_details 'calc w=1/[\s^2^(Fo^2^)+(0.0882P)^2^+61.9906P] where P=(Fo^2^+2Fc^2^)/3'
_refine_ls_weighting_scheme calc
_refine_ls_wR_factor_gt 0.1923
_refine_ls_wR_factor_ref 0.2466
_reflns_number_gt 8760
_reflns_number_total 19075
_reflns_threshold_expression >2sigma(I)
_cod_data_source_file b003002n.txt
_cod_data_source_block oct898
_cod_original_cell_volume 13727(3)
_cod_original_sg_symbol_H-M P2(1)/c
_cod_database_code 7009713

loop_
_symmetry_equiv_pos_as_xyz
'x, y, z'
'x, -y+1/2, z+1/2'
'-x, -y, -z'
'-x, y-1/2, -z-1/2'

loop_
_atom_site_label
_atom_site_type_symbol
_atom_site_fract_x
_atom_site_fract_y
_atom_site_fract_z
_atom_site_U_iso_or_equiv
_atom_site_adp_type
_atom_site_occupancy
_atom_site_symmetry_multiplicity
_atom_site_calc_flag
_atom_site_refinement_flags
_atom_site_disorder_assembly
_atom_site_disorder_group
Ir1 Ir 0.08737(6) 0.78934(7) 0.11329(4) 0.0491(4) Uani 1 1 d . . .
Ir2 Ir -0.04010(6) 0.83136(7) 0.12287(4) 0.0514(4) Uani 1 1 d . . .
Ir3 Ir 0.00187(6) 0.66176(6) 0.13735(4) 0.0482(4) Uani 1 1 d . . .
Ir4 Ir 0.04942(6) 0.78899(6) 0.18196(4) 0.0463(3) Uani 1 1 d . . .
P1 P 0.0957(4) 0.6558(4) 0.1182(2) 0.047(2) Uani 1 1 d . . .
P2 P -0.0930(3) 0.7200(4) 0.1342(2) 0.047(2) Uani 1 1 d . . .
P3 P 0.0439(4) 0.9070(4) 0.1200(3) 0.052(2) Uani 1 1 d . . .
O1 O 0.2122(12) 0.8434(13) 0.1484(7) 0.089(8) Uiso 1 1 d . . .
O2 O 0.0844(13) 0.7969(15) 0.0278(9) 0.115(10) Uiso 1 1 d . . .
O3 O -0.0903(11) 0.9379(14) 0.1756(7) 0.094(8) Uiso 1 1 d . . .
O4 O -0.1118(13) 0.8662(15) 0.0453(9) 0.108(9) Uiso 1 1 d . . .
O5 O -0.0490(12) 0.5206(15) 0.0951(8) 0.102(9) Uiso 1 1 d . . .
O6 O 0.0292(10) 0.6026(12) 0.2143(7) 0.074(7) Uiso 1 1 d . . .
O7 O 0.1712(11) 0.7324(12) 0.2231(7) 0.077(7) Uiso 1 1 d . . .
O8 O -0.0246(10) 0.7903(11) 0.2441(6) 0.068(6) Uiso 1 1 d . . .
C1 C 0.1658(18) 0.820(2) 0.1337(11) 0.084(12) Uiso 1 1 d . . .
C2 C 0.0819(16) 0.7939(18) 0.0613(11) 0.071(10) Uiso 1 1 d . . .
C3 C -0.0706(17) 0.893(2) 0.1562(11) 0.083(12) Uiso 1 1 d . . .
C4 C -0.084(2) 0.852(2) 0.0756(13) 0.100(14) Uiso 1 1 d . . .
C5 C -0.0309(15) 0.5808(18) 0.1106(9) 0.064(9) Uiso 1 1 d . . .
C6 C 0.0225(16) 0.6298(19) 0.1850(11) 0.076(11) Uiso 1 1 d . . .
C7 C 0.1251(14) 0.7564(16) 0.2072(9) 0.056(9) Uiso 1 1 d . . .
C8 C 0.0011(14) 0.7931(17) 0.2194(10) 0.060(9) Uiso 1 1 d . . .
C9 C 0.0716(14) 0.9516(17) 0.1630(9) 0.060(9) Uiso 1 1 d . . .
C10 C 0.0796(14) 0.9051(16) 0.1956(9) 0.057(9) Uiso 1 1 d . . .
C11 C 0.0411(10) 0.9768(10) 0.0828(5) 0.046(8) Uiso 1 1 d G . .
C12 C -0.0104(8) 1.0230(12) 0.0742(6) 0.067(10) Uiso 1 1 d G . .
H12 H -0.0432 1.0159 0.0868 0.080 Uiso 1 1 calc R . .
C13 C -0.0127(10) 1.0796(11) 0.0469(7) 0.112(15) Uiso 1 1 d G . .
H13 H -0.0471 1.1105 0.0411 0.135 Uiso 1 1 calc R . .
C14 C 0.0364(12) 1.0901(11) 0.0280(6) 0.098(13) Uiso 1 1 d G . .
H14 H 0.0349 1.1280 0.0097 0.117 Uiso 1 1 calc R . .
C15 C 0.0878(10) 1.0439(13) 0.0366(6) 0.096(13) Uiso 1 1 d G . .
H15 H 0.1207 1.0509 0.0240 0.115 Uiso 1 1 calc R . .
C16 C 0.0901(8) 0.9873(12) 0.0639(7) 0.082(11) Uiso 1 1 d G . .
H16 H 0.1245 0.9564 0.0696 0.098 Uiso 1 1 calc R . .
C17 C 0.0914(9) 1.0332(9) 0.1675(6) 0.048(8) Uiso 1 1 d G . .
C18 C 0.1478(8) 1.0556(10) 0.1594(6) 0.068(10) Uiso 1 1 d G . .
H18 H 0.1752 1.0192 0.1537 0.082 Uiso 1 1 calc R . .
C19 C 0.1632(8) 1.1323(12) 0.1599(6) 0.071(10) Uiso 1 1 d G . .
H19 H 0.2009 1.1473 0.1545 0.085 Uiso 1 1 calc R . .
C20 C 0.1222(11) 1.1867(8) 0.1685(7) 0.078(11) Uiso 1 1 d G . .
H20 H 0.1325 1.2381 0.1688 0.093 Uiso 1 1 calc R . .
C21 C 0.0658(10) 1.1644(11) 0.1765(7) 0.106(14) Uiso 1 1 d G . .
H21 H 0.0384 1.2008 0.1822 0.127 Uiso 1 1 calc R . .
C22 C 0.0504(8) 1.0876(12) 0.1760(6) 0.073(10) Uiso 1 1 d G . .
H22 H 0.0126 1.0727 0.1814 0.087 Uiso 1 1 calc R . .
C23 C 0.1012(10) 0.9249(11) 0.2337(5) 0.053(8) Uiso 1 1 d G . .
C24 C 0.1633(9) 0.9199(12) 0.2484(7) 0.082(11) Uiso 1 1 d G . .
H24 H 0.1906 0.9047 0.2328 0.098 Uiso 1 1 calc R . .
C25 C 0.1846(8) 0.9374(13) 0.2863(7) 0.127(17) Uiso 1 1 d G . .
H25 H 0.2262 0.9340 0.2961 0.153 Uiso 1 1 calc R . .
C26 C 0.1438(11) 0.9600(12) 0.3095(5) 0.085(12) Uiso 1 1 d G . .
H26 H 0.1580 0.9718 0.3349 0.102 Uiso 1 1 calc R . .
C27 C 0.0817(10) 0.9651(11) 0.2948(6) 0.076(11) Uiso 1 1 d G . .
H27 H 0.0544 0.9802 0.3104 0.091 Uiso 1 1 calc R . .
C28 C 0.0604(7) 0.9475(11) 0.2569(6) 0.064(9) Uiso 1 1 d G . .
H28 H 0.0189 0.9509 0.2471 0.077 Uiso 1 1 calc R . .
C29 C -0.1314(9) 0.7223(12) 0.1734(6) 0.061(9) Uiso 1 1 d G . .
C30 C -0.1714(10) 0.7815(10) 0.1772(6) 0.069(10) Uiso 1 1 d G . .
H30 H -0.1758 0.8219 0.1601 0.083 Uiso 1 1 calc R . .
C31 C -0.2050(9) 0.7803(11) 0.2066(7) 0.083(11) Uiso 1 1 d G . .
H31 H -0.2318 0.8199 0.2092 0.100 Uiso 1 1 calc R . .
C32 C -0.1985(10) 0.7200(14) 0.2322(6) 0.087(12) Uiso 1 1 d G . .
H32 H -0.2209 0.7192 0.2518 0.104 Uiso 1 1 calc R . .
C33 C -0.1585(11) 0.6608(11) 0.2283(6) 0.098(13) Uiso 1 1 d G . .
H33 H -0.1541 0.6204 0.2454 0.117 Uiso 1 1 calc R . .
C34 C -0.1249(9) 0.6620(10) 0.1989(7) 0.074(10) Uiso 1 1 d G . .
H34 H -0.0981 0.6224 0.1964 0.089 Uiso 1 1 calc R . .
C35 C -0.1498(11) 0.6861(11) 0.0948(6) 0.053(8) Uiso 1 1 d G . .
C36 C -0.2075(13) 0.6663(14) 0.1016(7) 0.117(15) Uiso 1 1 d G . .
H36 H -0.2165 0.6701 0.1260 0.141 Uiso 1 1 calc R . .
C37 C -0.2519(9) 0.6408(16) 0.0719(10) 0.19(3) Uiso 1 1 d G . .
H37 H -0.2905 0.6275 0.0764 0.234 Uiso 1 1 calc R . .
C38 C -0.2385(12) 0.6351(15) 0.0354(8) 0.15(2) Uiso 1 1 d G . .
H38 H -0.2682 0.6181 0.0156 0.181 Uiso 1 1 calc R . .
C39 C -0.1807(14) 0.6550(14) 0.0287(5) 0.106(14) Uiso 1 1 d G . .
H39 H -0.1718 0.6512 0.0043 0.128 Uiso 1 1 calc R . .
C40 C -0.1364(9) 0.6804(12) 0.0584(7) 0.070(10) Uiso 1 1 d G . .
H40 H -0.0977 0.6937 0.0539 0.084 Uiso 1 1 calc R . .
C41 C 0.2805(8) 0.6193(12) 0.1641(6) 0.057(9) Uiso 1 1 d G . .
C42 C 0.3246(12) 0.6751(9) 0.1746(7) 0.086(12) Uiso 1 1 d G . .
H42 H 0.3140 0.7263 0.1720 0.104 Uiso 1 1 calc R . .
C43 C 0.3846(10) 0.6543(14) 0.1889(7) 0.128(17) Uiso 1 1 d G . .
H43 H 0.4142 0.6916 0.1959 0.153 Uiso 1 1 calc R . .
C44 C 0.4005(8) 0.5778(16) 0.1928(7) 0.115(15) Uiso 1 1 d G . .
H44 H 0.4406 0.5639 0.2024 0.138 Uiso 1 1 calc R . .
C45 C 0.3563(11) 0.5220(11) 0.1824(7) 0.098(13) Uiso 1 1 d G . .
H45 H 0.3669 0.4708 0.1850 0.117 Uiso 1 1 calc R . .
C46 C 0.2963(10) 0.5428(11) 0.1680(6) 0.069(10) Uiso 1 1 d G . .
H46 H 0.2668 0.5055 0.1610 0.083 Uiso 1 1 calc R . .
C47 C 0.0943(12) 0.6066(12) 0.0728(6) 0.063(9) Uiso 1 1 d G . .
C48 C 0.0458(10) 0.6178(13) 0.0429(8) 0.108(14) Uiso 1 1 d G . .
H48 H 0.0132 0.6488 0.0462 0.129 Uiso 1 1 calc R . .
C49 C 0.0461(11) 0.5826(15) 0.0081(6) 0.108(14) Uiso 1 1 d G . .
H49 H 0.0137 0.5900 -0.0119 0.129 Uiso 1 1 calc R . .
C50 C 0.0949(14) 0.5363(14) 0.0032(6) 0.128(17) Uiso 1 1 d G . .
H50 H 0.0951 0.5127 -0.0201 0.154 Uiso 1 1 calc R . .
C51 C 0.1433(11) 0.5251(13) 0.0330(9) 0.139(18) Uiso 1 1 d G . .
H51 H 0.1760 0.4941 0.0297 0.167 Uiso 1 1 calc R . .
C52 C 0.1430(10) 0.5603(14) 0.0678(7) 0.093(12) Uiso 1 1 d G . .
H52 H 0.1754 0.5529 0.0878 0.112 Uiso 1 1 calc R . .
C53 C 0.1513(10) 0.5470(10) 0.1722(6) 0.051(8) Uiso 1 1 d G . .
C54 C 0.1125(9) 0.4889(13) 0.1564(5) 0.080(11) Uiso 1 1 d G . .
H54 H 0.0937 0.4916 0.1311 0.096 Uiso 1 1 calc R . .
C55 C 0.1020(9) 0.4267(11) 0.1785(7) 0.094(13) Uiso 1 1 d G . .
H55 H 0.0760 0.3878 0.1679 0.113 Uiso 1 1 calc R . .
C56 C 0.1302(11) 0.4227(11) 0.2163(7) 0.100(13) Uiso 1 1 d G . .
H56 H 0.1231 0.3811 0.2311 0.120 Uiso 1 1 calc R . .
C57 C 0.1689(10) 0.4808(13) 0.2321(5) 0.083(11) Uiso 1 1 d G . .
H57 H 0.1878 0.4781 0.2575 0.100 Uiso 1 1 calc R . .
C58 C 0.1795(9) 0.5429(10) 0.2101(6) 0.069(10) Uiso 1 1 d G . .
H58 H 0.2054 0.5818 0.2207 0.082 Uiso 1 1 calc R . .
C59 C 0.1607(13) 0.6126(15) 0.1484(8) 0.046(8) Uiso 1 1 d . . .
C60 C 0.2157(14) 0.6457(17) 0.1469(9) 0.063(9) Uiso 1 1 d . . .
H60 H 0.2136 0.6912 0.1334 0.076 Uiso 1 1 calc R . .
Ir1B Ir 0.40469(6) 0.48906(7) 0.38124(4) 0.0520(4) Uani 1 1 d . . .
Ir2B Ir 0.53157(6) 0.44459(7) 0.37404(4) 0.0546(4) Uani 1 1 d . . .
Ir3B Ir 0.49404(6) 0.61449(6) 0.35813(4) 0.0515(4) Uani 1 1 d . . .
Ir4B Ir 0.44554(6) 0.48825(6) 0.31340(4) 0.0486(4) Uani 1 1 d . . .
P1B P 0.3981(4) 0.6219(4) 0.3751(2) 0.051(2) Uani 1 1 d . . .
P2B P 0.5886(4) 0.5546(4) 0.3652(3) 0.051(2) Uani 1 1 d . . .
P3B P 0.4458(4) 0.3698(4) 0.3744(2) 0.051(2) Uani 1 1 d . . .
O1B O 0.2785(13) 0.4374(15) 0.3447(8) 0.104(9) Uiso 1 1 d . . .
O2B O 0.4099(15) 0.4810(17) 0.4666(10) 0.131(11) Uiso 1 1 d . . .
O3B O 0.5856(12) 0.3368(15) 0.3244(8) 0.101(9) Uiso 1 1 d . . .
O4B O 0.5908(15) 0.4128(17) 0.4532(10) 0.138(12) Uiso 1 1 d . . .
O5B O 0.5455(13) 0.7529(16) 0.4012(8) 0.119(10) Uiso 1 1 d . . .
O6B O 0.4690(9) 0.6731(11) 0.2776(6) 0.068(6) Uiso 1 1 d . . .
O7B O 0.3264(11) 0.5429(13) 0.2684(7) 0.085(7) Uiso 1 1 d . . .
O8B O 0.5261(10) 0.4837(12) 0.2531(7) 0.072(7) Uiso 1 1 d . . .
C1B C 0.3293(16) 0.4612(18) 0.3617(10) 0.068(10) Uiso 1 1 d . . .
C2B C 0.4060(19) 0.488(2) 0.4339(13) 0.101(14) Uiso 1 1 d . . .
C3B C 0.5648(15) 0.3787(19) 0.3441(10) 0.068(10) Uiso 1 1 d . . .
C4B C 0.566(2) 0.420(3) 0.4197(16) 0.136(18) Uiso 1 1 d . . .
C5B C 0.5242(15) 0.6968(19) 0.3864(10) 0.067(10) Uiso 1 1 d . . .
C6B C 0.4781(14) 0.6471(16) 0.3098(9) 0.056(9) Uiso 1 1 d . . .
C7B C 0.3751(16) 0.5251(18) 0.2869(10) 0.072(10) Uiso 1 1 d . . .
C8B C 0.4962(15) 0.4874(17) 0.2752(10) 0.062(9) Uiso 1 1 d . . .
C9B C 0.4214(13) 0.3269(16) 0.3296(8) 0.049(8) Uiso 1 1 d . . .
C10B C 0.4165(14) 0.3748(16) 0.2999(9) 0.057(9) Uiso 1 1 d . . .
C11B C 0.4429(11) 0.2988(11) 0.4090(6) 0.047(8) Uiso 1 1 d G . .
C12B C 0.4866(10) 0.2414(14) 0.4121(7) 0.105(14) Uiso 1 1 d G . .
H12B H 0.5172 0.2431 0.3973 0.126 Uiso 1 1 calc R . .
C13B C 0.4845(12) 0.1814(12) 0.4372(8) 0.122(16) Uiso 1 1 d G . .
H13B H 0.5138 0.1430 0.4392 0.146 Uiso 1 1 calc R . .
C14B C 0.4388(15) 0.1787(13) 0.4592(7) 0.131(17) Uiso 1 1 d G . .
H14B H 0.4374 0.1386 0.4760 0.157 Uiso 1 1 calc R . .
C15B C 0.3951(12) 0.2361(17) 0.4561(7) 0.15(2) Uiso 1 1 d G . .
H15B H 0.3645 0.2344 0.4708 0.177 Uiso 1 1 calc R . .
C16B C 0.3971(10) 0.2961(13) 0.4310(8) 0.098(13) Uiso 1 1 d G . .
H16B H 0.3679 0.3345 0.4289 0.118 Uiso 1 1 calc R . .
C17B C 0.4029(9) 0.2445(8) 0.3260(6) 0.045(8) Uiso 1 1 d G . .
C18B C 0.3503(9) 0.2187(11) 0.3381(6) 0.072(10) Uiso 1 1 d G . .
H18B H 0.3238 0.2532 0.3463 0.087 Uiso 1 1 calc R . .
C19B C 0.3375(8) 0.1412(12) 0.3379(6) 0.079(11) Uiso 1 1 d G . .
H19B H 0.3023 0.1239 0.3460 0.095 Uiso 1 1 calc R . .
C20B C 0.3772(10) 0.0895(8) 0.3255(6) 0.069(10) Uiso 1 1 d G . .
H20B H 0.3687 0.0377 0.3254 0.083 Uiso 1 1 calc R . .
C21B C 0.4298(9) 0.1153(11) 0.3134(6) 0.087(12) Uiso 1 1 d G . .
H21B H 0.4564 0.0808 0.3052 0.104 Uiso 1 1 calc R . .
C22B C 0.4426(8) 0.1928(12) 0.3136(6) 0.074(10) Uiso 1 1 d G . .
H22B H 0.4778 0.2101 0.3055 0.088 Uiso 1 1 calc R . .
C23B C 0.3956(10) 0.3563(11) 0.2603(5) 0.050(8) Uiso 1 1 d G . .
C24B C 0.3333(9) 0.3576(12) 0.2457(6) 0.079(11) Uiso 1 1 d G . .
H24B H 0.3057 0.3729 0.2610 0.095 Uiso 1 1 calc R . .
C25B C 0.3123(8) 0.3360(12) 0.2083(7) 0.093(12) Uiso 1 1 d G . .
H25B H 0.2707 0.3369 0.1985 0.111 Uiso 1 1 calc R . .
C26B C 0.3536(11) 0.3131(11) 0.1854(5) 0.077(11) Uiso 1 1 d G . .
H26B H 0.3396 0.2986 0.1604 0.093 Uiso 1 1 calc R . .
C27B C 0.4159(10) 0.3118(11) 0.2000(6) 0.094(13) Uiso 1 1 d G . .
H27B H 0.4435 0.2964 0.1847 0.113 Uiso 1 1 calc R . .
C28B C 0.4369(7) 0.3334(11) 0.2374(6) 0.061(9) Uiso 1 1 d G . .
H28B H 0.4786 0.3325 0.2472 0.074 Uiso 1 1 calc R . .
C29B C 0.6315(9) 0.5506(13) 0.3269(6) 0.060(9) Uiso 1 1 d G . .
C30B C 0.6708(10) 0.4902(10) 0.3238(6) 0.079(11) Uiso 1 1 d G . .
H30B H 0.6728 0.4492 0.3405 0.095 Uiso 1 1 calc R . .
C31B C 0.7072(9) 0.4910(11) 0.2959(7) 0.074(10) Uiso 1 1 d G . .
H31B H 0.7335 0.4506 0.2938 0.089 Uiso 1 1 calc R . .
C32B C 0.7043(10) 0.5522(14) 0.2710(6) 0.095(13) Uiso 1 1 d G . .
H32B H 0.7286 0.5528 0.2523 0.114 Uiso 1 1 calc R . .
C33B C 0.6650(11) 0.6126(11) 0.2740(6) 0.093(12) Uiso 1 1 d G . .
H33B H 0.6630 0.6536 0.2574 0.111 Uiso 1 1 calc R . .
C34B C 0.6286(9) 0.6118(10) 0.3020(7) 0.078(11) Uiso 1 1 d G . .
H34B H 0.6023 0.6522 0.3040 0.094 Uiso 1 1 calc R . .
C35B C 0.6435(11) 0.5868(12) 0.4049(6) 0.058(9) Uiso 1 1 d G . .
C36B C 0.7022(13) 0.6070(14) 0.4002(7) 0.125(16) Uiso 1 1 d G . .
H36B H 0.7136 0.6027 0.3765 0.150 Uiso 1 1 calc R . .
C37B C 0.7439(9) 0.6337(15) 0.4310(10) 0.138(18) Uiso 1 1 d G . .
H37B H 0.7832 0.6472 0.4279 0.166 Uiso 1 1 calc R . .
C38B C 0.7269(12) 0.6402(15) 0.4665(8) 0.146(19) Uiso 1 1 d G . .
H38B H 0.7548 0.6581 0.4871 0.175 Uiso 1 1 calc R . .
C39B C 0.6681(14) 0.6200(14) 0.4712(5) 0.106(14) Uiso 1 1 d G . .
H39B H 0.6567 0.6244 0.4949 0.127 Uiso 1 1 calc R . .
C40B C 0.6264(9) 0.5933(12) 0.4404(7) 0.075(11) Uiso 1 1 d G . .
H40B H 0.5871 0.5798 0.4435 0.090 Uiso 1 1 calc R . .
C41B C 0.2166(8) 0.6593(12) 0.3294(6) 0.051(8) Uiso 1 1 d G . .
C42B C 0.1751(10) 0.6006(9) 0.3188(6) 0.089(12) Uiso 1 1 d G . .
H42B H 0.1881 0.5502 0.3213 0.107 Uiso 1 1 calc R . .
C43B C 0.1143(9) 0.6172(11) 0.3043(7) 0.085(11) Uiso 1 1 d G . .
H43B H 0.0866 0.5779 0.2972 0.101 Uiso 1 1 calc R . .
C44B C 0.0950(8) 0.6925(13) 0.3004(6) 0.083(11) Uiso 1 1 d G . .
H44B H 0.0543 0.7036 0.2907 0.099 Uiso 1 1 calc R . .
C45B C 0.1364(10) 0.7512(9) 0.3110(7) 0.072(10) Uiso 1 1 d G . .
H45B H 0.1235 0.8016 0.3085 0.087 Uiso 1 1 calc R . .
C46B C 0.1972(9) 0.7346(10) 0.3255(6) 0.093(13) Uiso 1 1 d G . .
H46B H 0.2250 0.7739 0.3326 0.112 Uiso 1 1 calc R . .
C47B C 0.3989(10) 0.6758(11) 0.4210(5) 0.045(8) Uiso 1 1 d G . .
C48B C 0.4467(8) 0.6635(10) 0.4512(6) 0.059(9) Uiso 1 1 d G . .
H48B H 0.4782 0.6304 0.4483 0.071 Uiso 1 1 calc R . .
C49B C 0.4472(10) 0.7008(13) 0.4855(5) 0.096(13) Uiso 1 1 d G . .
H49B H 0.4791 0.6926 0.5057 0.115 Uiso 1 1 calc R . .
C50B C 0.4000(12) 0.7503(13) 0.4897(6) 0.117(16) Uiso 1 1 d G . .
H50B H 0.4003 0.7752 0.5127 0.141 Uiso 1 1 calc R . .
C51B C 0.3523(10) 0.7626(11) 0.4595(8) 0.093(13) Uiso 1 1 d G . .
H51B H 0.3207 0.7957 0.4624 0.112 Uiso 1 1 calc R . .
C52B C 0.3517(8) 0.7253(12) 0.4252(6) 0.093(12) Uiso 1 1 d G . .
H52B H 0.3198 0.7335 0.4050 0.112 Uiso 1 1 calc R . .
C53B C 0.3459(10) 0.7323(10) 0.3213(6) 0.058(9) Uiso 1 1 d G . .
C54B C 0.3856(9) 0.7896(12) 0.3370(5) 0.069(10) Uiso 1 1 d G . .
H54B H 0.4040 0.7873 0.3624 0.083 Uiso 1 1 calc R . .
C55B C 0.3979(9) 0.8505(10) 0.3146(7) 0.073(10) Uiso 1 1 d G . .
H55B H 0.4245 0.8888 0.3251 0.088 Uiso 1 1 calc R . .
C56B C 0.3705(11) 0.8540(11) 0.2766(6) 0.095(13) Uiso 1 1 d G . .
H56B H 0.3787 0.8947 0.2616 0.114 Uiso 1 1 calc R . .
C57B C 0.3308(11) 0.7966(14) 0.2609(5) 0.108(14) Uiso 1 1 d G . .
H57B H 0.3124 0.7990 0.2355 0.129 Uiso 1 1 calc R . .
C58B C 0.3185(9) 0.7358(11) 0.2833(6) 0.070(10) Uiso 1 1 d G . .
H58B H 0.2920 0.6974 0.2728 0.084 Uiso 1 1 calc R . .
C59B C 0.3327(13) 0.6649(15) 0.3433(8) 0.049(8) Uiso 1 1 d . . .
C60B C 0.2769(14) 0.6333(17) 0.3451(9) 0.060(9) Uiso 1 1 d . . .
H60B H 0.2783 0.5879 0.3585 0.072 Uiso 1 1 calc R . .

loop_
_atom_site_aniso_label
_atom_site_aniso_U_11
_atom_site_aniso_U_22
_atom_site_aniso_U_33
_atom_site_aniso_U_23
_atom_site_aniso_U_13
_atom_site_aniso_U_12
Ir1 0.0536(8) 0.0425(7) 0.0518(8) 0.0021(6) 0.0109(7) 0.0024(6)
Ir2 0.0510(8) 0.0475(8) 0.0550(9) 0.0070(7) 0.0077(7) 0.0025(6)
Ir3 0.0463(8) 0.0405(7) 0.0581(9) -0.0025(6) 0.0103(7) 0.0000(6)
Ir4 0.0511(8) 0.0371(7) 0.0509(8) 0.0036(6) 0.0092(7) 0.0002(6)
P1 0.041(5) 0.037(4) 0.064(6) -0.003(4) 0.012(4) 0.005(4)
P2 0.034(4) 0.049(5) 0.057(6) 0.004(4) 0.010(4) 0.005(4)
P3 0.052(5) 0.045(5) 0.063(6) 0.007(4) 0.017(5) 0.010(4)
Ir1B 0.0568(8) 0.0442(7) 0.0568(9) 0.0005(6) 0.0152(7) -0.0021(6)
Ir2B 0.0518(8) 0.0473(8) 0.0638(10) 0.0055(7) 0.0074(7) -0.0044(6)
Ir3B 0.0479(8) 0.0413(7) 0.0665(10) -0.0010(7) 0.0139(7) -0.0015(6)
Ir4B 0.0519(8) 0.0399(7) 0.0546(9) 0.0022(6) 0.0113(7) -0.0007(6)
P1B 0.048(5) 0.042(5) 0.060(6) 0.006(4) 0.006(5) -0.003(4)
P2B 0.044(5) 0.043(5) 0.067(6) -0.004(4) 0.011(5) -0.006(4)
P3B 0.057(5) 0.040(5) 0.052(6) 0.012(4) 0.000(5) -0.005(4)

loop_
_atom_type_symbol
_atom_type_description
_atom_type_scat_dispersion_real
_atom_type_scat_dispersion_imag
_atom_type_scat_source
C C 0.0033 0.0016 'International Tables Vol C Tables 4.2.6.8 and 6.1.1.4'
H H 0.0000 0.0000 'International Tables Vol C Tables 4.2.6.8 and 6.1.1.4'
O O 0.0106 0.0060 'International Tables Vol C Tables 4.2.6.8 and 6.1.1.4'
P P 0.1023 0.0942 'International Tables Vol C Tables 4.2.6.8 and 6.1.1.4'
Ir Ir -1.4442 7.9887 'International Tables Vol C Tables 4.2.6.8 and 6.1.1.4'

loop_
_geom_angle_atom_site_label_1
_geom_angle_atom_site_label_2
_geom_angle_atom_site_label_3
_geom_angle
_geom_angle_site_symmetry_1
_geom_angle_site_symmetry_3
_geom_angle_publ_flag
C2 Ir1 C1 106.0(16) . . ?
C2 Ir1 P3 96.4(10) . . ?
C1 Ir1 P3 94.5(11) . . ?
C2 Ir1 P1 96.2(10) . . ?
C1 Ir1 P1 102.0(11) . . ?
P3 Ir1 P1 155.7(3) . . ?
C2 Ir1 Ir4 158.5(11) . . ?
C1 Ir1 Ir4 93.7(12) . . ?
P3 Ir1 Ir4 73.1(2) . . ?
P1 Ir1 Ir4 87.9(2) . . ?
C2 Ir1 Ir2 102.0(11) . . ?
C1 Ir1 Ir2 136.5(11) . . ?
P3 Ir1 Ir2 49.4(2) . . ?
P1 Ir1 Ir2 107.4(2) . . ?
Ir4 Ir1 Ir2 56.81(5) . . ?
C2 Ir1 Ir3 111.7(10) . . ?
C1 Ir1 Ir3 132.3(11) . . ?
P3 Ir1 Ir3 109.0(2) . . ?
P1 Ir1 Ir3 46.8(2) . . ?
Ir4 Ir1 Ir3 57.17(4) . . ?
Ir2 Ir1 Ir3 61.23(4) . . ?
C3 Ir2 C4 106.7(17) . . ?
C3 Ir2 P3 94.9(12) . . ?
C4 Ir2 P3 98.2(13) . . ?
C3 Ir2 P2 97.1(12) . . ?
C4 Ir2 P2 97.4(13) . . ?
P3 Ir2 P2 156.7(3) . . ?
C3 Ir2 Ir4 87.6(12) . . ?
C4 Ir2 Ir4 164.0(13) . . ?
P3 Ir2 Ir4 73.0(2) . . ?
P2 Ir2 Ir4 87.6(2) . . ?
C3 Ir2 Ir1 133.3(12) . . ?
C4 Ir2 Ir1 107.5(13) . . ?
P3 Ir2 Ir1 49.48(19) . . ?
P2 Ir2 Ir1 108.94(19) . . ?
Ir4 Ir2 Ir1 56.60(5) . . ?
C3 Ir2 Ir3 125.9(11) . . ?
C4 Ir2 Ir3 116.0(12) . . ?
P3 Ir2 Ir3 109.55(19) . . ?
P2 Ir2 Ir3 47.56(18) . . ?
Ir4 Ir2 Ir3 57.32(4) . . ?
Ir1 Ir2 Ir3 61.74(4) . . ?
C6 Ir3 C5 105.9(15) . . ?
C6 Ir3 P1 100.2(12) . . ?
C5 Ir3 P1 96.2(10) . . ?
C6 Ir3 P2 105.3(12) . . ?
C5 Ir3 P2 92.5(10) . . ?
P1 Ir3 P2 149.6(3) . . ?
C6 Ir3 Ir4 72.6(11) . . ?
C5 Ir3 Ir4 177.3(10) . . ?
P1 Ir3 Ir4 86.3(2) . . ?
P2 Ir3 Ir4 85.7(2) . . ?
C6 Ir3 Ir2 118.5(11) . . ?
C5 Ir3 Ir2 125.7(10) . . ?
P1 Ir3 Ir2 104.57(19) . . ?
P2 Ir3 Ir2 48.25(19) . . ?
Ir4 Ir3 Ir2 54.26(4) . . ?
C6 Ir3 Ir1 114.8(11) . . ?
C5 Ir3 Ir1 128.6(10) . . ?
P1 Ir3 Ir1 48.13(18) . . ?
P2 Ir3 Ir1 104.9(2) . . ?
Ir4 Ir3 Ir1 53.93(4) . . ?
Ir2 Ir3 Ir1 57.03(4) . . ?
C7 Ir4 C8 104.5(14) . . ?
C7 Ir4 C10 87.9(12) . . ?
C8 Ir4 C10 89.8(12) . . ?
C7 Ir4 Ir1 92.4(10) . . ?
C8 Ir4 Ir1 162.8(10) . . ?
C10 Ir4 Ir1 93.9(8) . . ?
C7 Ir4 Ir2 159.0(10) . . ?
C8 Ir4 Ir2 96.4(10) . . ?
C10 Ir4 Ir2 94.1(8) . . ?
Ir1 Ir4 Ir2 66.59(5) . . ?
C7 Ir4 Ir3 104.3(9) . . ?
C8 Ir4 Ir3 103.3(9) . . ?
C10 Ir4 Ir3 159.0(8) . . ?
Ir1 Ir4 Ir3 68.89(5) . . ?
Ir2 Ir4 Ir3 68.42(5) . . ?
C59 P1 C47 102.6(13) . . ?
C59 P1 Ir3 120.6(10) . . ?
C47 P1 Ir3 114.1(9) . . ?
C59 P1 Ir1 120.3(9) . . ?
C47 P1 Ir1 114.5(8) . . ?
Ir3 P1 Ir1 85.1(2) . . ?
C29 P2 C35 104.9(11) . . ?
C29 P2 Ir3 122.1(8) . . ?
C35 P2 Ir3 113.1(8) . . ?
C29 P2 Ir2 116.3(8) . . ?
C35 P2 Ir2 116.0(8) . . ?
Ir3 P2 Ir2 84.2(3) . . ?
C9 P3 C11 107.9(13) . . ?
C9 P3 Ir2 112.6(11) . . ?
C11 P3 Ir2 120.0(8) . . ?
C9 P3 Ir1 113.9(11) . . ?
C11 P3 Ir1 119.5(8) . . ?
Ir2 P3 Ir1 81.1(3) . . ?
O1 C1 Ir1 174(3) . . ?
O2 C2 Ir1 174(3) . . ?
O3 C3 Ir2 174(3) . . ?
O4 C4 Ir2 180(4) . . ?
O5 C5 Ir3 173(3) . . ?
O6 C6 Ir3 171(3) . . ?
O7 C7 Ir4 177(3) . . ?
O8 C8 Ir4 173(3) . . ?
C10 C9 C17 118(3) . . ?
C10 C9 P3 116(2) . . ?
C17 C9 P3 125(2) . . ?
C23 C10 C9 129(3) . . ?
C23 C10 Ir4 119(2) . . ?
C9 C10 Ir4 112(2) . . ?
C12 C11 C16 120.0 . . ?
C12 C11 P3 118.7(13) . . ?
C16 C11 P3 121.2(14) . . ?
C13 C12 C11 120.0 . . ?
C12 C13 C14 120.0 . . ?
C15 C14 C13 120.0 . . ?
C14 C15 C16 120.0 . . ?
C15 C16 C11 120.0 . . ?
C18 C17 C22 120.0 . . ?
C18 C17 C9 120.3(18) . . ?
C22 C17 C9 119.4(18) . . ?
C17 C18 C19 120.0 . . ?
C20 C19 C18 120.0 . . ?
C19 C20 C21 120.0 . . ?
C22 C21 C20 120.0 . . ?
C21 C22 C17 120.0 . . ?
C24 C23 C28 120.0 . . ?
C24 C23 C10 120(2) . . ?
C28 C23 C10 120(2) . . ?
C23 C24 C25 120.0 . . ?
C26 C25 C24 120.0 . . ?
C25 C26 C27 120.0 . . ?
C26 C27 C28 120.0 . . ?
C27 C28 C23 120.0 . . ?
C30 C29 C34 120.0 . . ?
C30 C29 P2 120.1(14) . . ?
C34 C29 P2 119.7(14) . . ?
C29 C30 C31 120.0 . . ?
C32 C31 C30 120.0 . . ?
C31 C32 C33 120.0 . . ?
C32 C33 C34 120.0 . . ?
C33 C34 C29 120.0 . . ?
C36 C35 C40 120.0 . . ?
C36 C35 P2 118.9(17) . . ?
C40 C35 P2 121.1(17) . . ?
C37 C36 C35 120.0 . . ?
C36 C37 C38 120.0 . . ?
C39 C38 C37 120.0 . . ?
C40 C39 C38 120.0 . . ?
C39 C40 C35 120.0 . . ?
C42 C41 C46 120.0 . . ?
C42 C41 C60 117.6(19) . . ?
C46 C41 C60 122.4(19) . . ?
C43 C42 C41 120.0 . . ?
C42 C43 C44 120.0 . . ?
C45 C44 C43 120.0 . . ?
C46 C45 C44 120.0 . . ?
C45 C46 C41 120.0 . . ?
C48 C47 C52 120.0 . . ?
C48 C47 P1 120.3(17) . . ?
C52 C47 P1 119.7(17) . . ?
C49 C48 C47 120.0 . . ?
C50 C49 C48 120.0 . . ?
C49 C50 C51 120.0 . . ?
C52 C51 C50 120.0 . . ?
C51 C52 C47 120.0 . . ?
C54 C53 C58 120.0 . . ?
C54 C53 C59 118.7(18) . . ?
C58 C53 C59 121.3(19) . . ?
C53 C54 C55 120.0 . . ?
C54 C55 C56 120.0 . . ?
C57 C56 C55 120.0 . . ?
C58 C57 C56 120.0 . . ?
C57 C58 C53 120.0 . . ?
C60 C59 C53 125(3) . . ?
C60 C59 P1 115(2) . . ?
C53 C59 P1 119.7(19) . . ?
C59 C60 C41 130(3) . . ?
C1B Ir1B C2B 104.0(17) . . ?
C1B Ir1B P3B 94.1(10) . . ?
C2B Ir1B P3B 99.3(12) . . ?
C1B Ir1B P1B 101.5(10) . . ?
C2B Ir1B P1B 95.2(12) . . ?
P3B Ir1B P1B 155.4(3) . . ?
C1B Ir1B Ir4B 94.9(11) . . ?
C2B Ir1B Ir4B 160.0(13) . . ?
P3B Ir1B Ir4B 72.7(2) . . ?
P1B Ir1B Ir4B 87.0(2) . . ?
C1B Ir1B Ir2B 137.6(11) . . ?
C2B Ir1B Ir2B 103.6(13) . . ?
P3B Ir1B Ir2B 50.0(2) . . ?
P1B Ir1B Ir2B 107.3(2) . . ?
Ir4B Ir1B Ir2B 57.05(5) . . ?
C1B Ir1B Ir3B 133.0(11) . . ?
C2B Ir1B Ir3B 111.5(13) . . ?
P3B Ir1B Ir3B 109.0(2) . . ?
P1B Ir1B Ir3B 46.8(2) . . ?
Ir4B Ir1B Ir3B 56.79(4) . . ?
Ir2B Ir1B Ir3B 60.98(4) . . ?
C4B Ir2B C3B 103.8(19) . . ?
C4B Ir2B P3B 94.6(17) . . ?
C3B Ir2B P3B 93.5(11) . . ?
C4B Ir2B P2B 100.0(16) . . ?
C3B Ir2B P2B 99.2(11) . . ?
P3B Ir2B P2B 157.8(3) . . ?
C4B Ir2B Ir4B 161.5(17) . . ?
C3B Ir2B Ir4B 90.6(11) . . ?
P3B Ir2B Ir4B 72.7(2) . . ?
P2B Ir2B Ir4B 88.9(2) . . ?
C4B Ir2B Ir1B 104.6(17) . . ?
C3B Ir2B Ir1B 134.9(10) . . ?
P3B Ir2B Ir1B 50.0(2) . . ?
P2B Ir2B Ir1B 109.6(2) . . ?
Ir4B Ir2B Ir1B 56.98(5) . . ?
C4B Ir2B Ir3B 118.1(16) . . ?
C3B Ir2B Ir3B 128.6(10) . . ?
P3B Ir2B Ir3B 110.5(2) . . ?
P2B Ir2B Ir3B 47.7(2) . . ?
Ir4B Ir2B Ir3B 57.38(4) . . ?
Ir1B Ir2B Ir3B 62.54(4) . . ?
C6B Ir3B C5B 105.8(14) . . ?
C6B Ir3B P1B 101.4(10) . . ?
C5B Ir3B P1B 94.3(11) . . ?
C6B Ir3B P2B 105.8(10) . . ?
C5B Ir3B P2B 93.5(10) . . ?
P1B Ir3B P2B 148.4(3) . . ?
C6B Ir3B Ir4B 73.5(9) . . ?
C5B Ir3B Ir4B 179.0(11) . . ?
P1B Ir3B Ir4B 85.2(2) . . ?
P2B Ir3B Ir4B 87.4(2) . . ?
C6B Ir3B Ir2B 118.8(9) . . ?
C5B Ir3B Ir2B 126.6(10) . . ?
P1B Ir3B Ir2B 103.54(19) . . ?
P2B Ir3B Ir2B 48.73(19) . . ?
Ir4B Ir3B Ir2B 54.42(4) . . ?
C6B Ir3B Ir1B 116.5(10) . . ?
C5B Ir3B Ir1B 126.3(11) . . ?
P1B Ir3B Ir1B 47.56(19) . . ?
P2B Ir3B Ir1B 104.6(2) . . ?
Ir4B Ir3B Ir1B 53.83(4) . . ?
Ir2B Ir3B Ir1B 56.48(4) . . ?
C7B Ir4B C8B 101.1(15) . . ?
C7B Ir4B C10B 90.9(13) . . ?
C8B Ir4B C10B 91.3(12) . . ?
C7B Ir4B Ir1B 94.2(11) . . ?
C8B Ir4B Ir1B 163.7(10) . . ?
C10B Ir4B Ir1B 94.1(9) . . ?
C7B Ir4B Ir2B 159.9(11) . . ?
C8B Ir4B Ir2B 98.4(10) . . ?
C10B Ir4B Ir2B 93.4(8) . . ?
Ir1B Ir4B Ir2B 65.97(5) . . ?
C7B Ir4B Ir3B 103.0(10) . . ?
C8B Ir4B Ir3B 101.3(9) . . ?
C10B Ir4B Ir3B 158.9(9) . . ?
Ir1B Ir4B Ir3B 69.38(5) . . ?
Ir2B Ir4B Ir3B 68.20(5) . . ?
C59B P1B C47B 102.5(12) . . ?
C59B P1B Ir3B 121.5(10) . . ?
C47B P1B Ir3B 112.7(7) . . ?
C59B P1B Ir1B 119.7(9) . . ?
C47B P1B Ir1B 115.2(7) . . ?
Ir3B P1B Ir1B 85.6(3) . . ?
C35B P2B C29B 103.8(12) . . ?
C35B P2B Ir3B 114.8(9) . . ?
C29B P2B Ir3B 121.6(8) . . ?
C35B P2B Ir2B 117.3(9) . . ?
C29B P2B Ir2B 115.9(8) . . ?
Ir3B P2B Ir2B 83.6(3) . . ?
C11B P3B C9B 106.9(12) . . ?
C11B P3B Ir1B 120.1(9) . . ?
C9B P3B Ir1B 114.7(10) . . ?
C11B P3B Ir2B 122.4(8) . . ?
C9B P3B Ir2B 111.0(10) . . ?
Ir1B P3B Ir2B 80.0(2) . . ?
O1B C1B Ir1B 173(3) . . ?
O2B C2B Ir1B 173(4) . . ?
O3B C3B Ir2B 179(3) . . ?
O4B C4B Ir2B 171(4) . . ?
O5B C5B Ir3B 173(3) . . ?
O6B C6B Ir3B 176(3) . . ?
O7B C7B Ir4B 174(3) . . ?
O8B C8B Ir4B 177(3) . . ?
C10B C9B C17B 123(3) . . ?
C10B C9B P3B 115(2) . . ?
C17B C9B P3B 122(2) . . ?
C9B C10B C23B 127(3) . . ?
C9B C10B Ir4B 115(2) . . ?
C23B C10B Ir4B 117.8(19) . . ?
C12B C11B C16B 120.0 . . ?
C12B C11B P3B 117.2(16) . . ?
C16B C11B P3B 122.7(16) . . ?
C13B C12B C11B 120.0 . . ?
C12B C13B C14B 120.0 . . ?
C15B C14B C13B 120.0 . . ?
C16B C15B C14B 120.0 . . ?
C15B C16B C11B 120.0 . . ?
C18B C17B C22B 120.0 . . ?
C18B C17B C9B 121.2(18) . . ?
C22B C17B C9B 118.5(18) . . ?
C17B C18B C19B 120.0 . . ?
C20B C19B C18B 120.0 . . ?
C19B C20B C21B 120.0 . . ?
C22B C21B C20B 120.0 . . ?
C21B C22B C17B 120.0 . . ?
C24B C23B C28B 120.0 . . ?
C24B C23B C10B 119.4(19) . . ?
C28B C23B C10B 120.5(19) . . ?
C25B C24B C23B 120.0 . . ?
C24B C25B C26B 120.0 . . ?
C27B C26B C25B 120.0 . . ?
C26B C27B C28B 120.0 . . ?
C27B C28B C23B 120.0 . . ?
C30B C29B C34B 120.0 . . ?
C30B C29B P2B 120.8(14) . . ?
C34B C29B P2B 119.0(14) . . ?
C29B C30B C31B 120.0 . . ?
C32B C31B C30B 120.0 . . ?
C33B C32B C31B 120.0 . . ?
C34B C33B C32B 120.0 . . ?
C33B C34B C29B 120.0 . . ?
C36B C35B C40B 120.0 . . ?
C36B C35B P2B 120.5(17) . . ?
C40B C35B P2B 119.5(17) . . ?
C35B C36B C37B 120.0 . . ?
C36B C37B C38B 120.0 . . ?
C39B C38B C37B 120.0 . . ?
C38B C39B C40B 120.0 . . ?
C39B C40B C35B 120.0 . . ?
C42B C41B C46B 120.0 . . ?
C42B C41B C60B 113.6(19) . . ?
C46B C41B C60B 126.4(19) . . ?
C41B C42B C43B 120.0 . . ?
C42B C43B C44B 120.0 . . ?
C45B C44B C43B 120.0 . . ?
C44B C45B C46B 120.0 . . ?
C45B C46B C41B 120.0 . . ?
C48B C47B C52B 120.0 . . ?
C48B C47B P1B 119.1(13) . . ?
C52B C47B P1B 120.9(13) . . ?
C49B C48B C47B 120.0 . . ?
C48B C49B C50B 120.0 . . ?
C51B C50B C49B 120.0 . . ?
C52B C51B C50B 120.0 . . ?
C51B C52B C47B 120.0 . . ?
C54B C53B C58B 120.0 . . ?
C54B C53B C59B 122.4(19) . . ?
C58B C53B C59B 117.5(19) . . ?
C53B C54B C55B 120.0 . . ?
C54B C55B C56B 120.0 . . ?
C57B C56B C55B 120.0 . . ?
C56B C57B C58B 120.0 . . ?
C57B C58B C53B 120.0 . . ?
C60B C59B C53B 128(3) . . ?
C60B C59B P1B 115(2) . . ?
C53B C59B P1B 116.6(19) . . ?
C59B C60B C41B 130(3) . . ?

loop_
_geom_bond_atom_site_label_1
_geom_bond_atom_site_label_2
_geom_bond_distance
_geom_bond_site_symmetry_2
_geom_bond_publ_flag
Ir1 C2 1.84(4) . ?
Ir1 C1 1.85(4) . ?
Ir1 P3 2.310(8) . ?
Ir1 P1 2.356(7) . ?
Ir1 Ir4 2.7314(19) . ?
Ir1 Ir2 3.0023(19) . ?
Ir1 Ir3 3.1523(17) . ?
Ir2 C3 1.82(4) . ?
Ir2 C4 1.83(5) . ?
Ir2 P3 2.307(8) . ?
Ir2 P2 2.353(8) . ?
Ir2 Ir4 2.7381(19) . ?
Ir2 Ir3 3.1371(17) . ?
Ir3 C6 1.77(4) . ?
Ir3 C5 1.80(3) . ?
Ir3 P1 2.306(8) . ?
Ir3 P2 2.327(7) . ?
Ir3 Ir4 2.8394(17) . ?
Ir4 C7 1.85(3) . ?
Ir4 C8 1.86(3) . ?
Ir4 C10 2.17(3) . ?
P1 C59 1.81(3) . ?
P1 C47 1.83(2) . ?
P2 C29 1.763(18) . ?
P2 C35 1.82(2) . ?
P3 C9 1.74(3) . ?
P3 C11 1.803(18) . ?
O1 C1 1.15(4) . ?
O2 C2 1.21(4) . ?
O3 C3 1.19(4) . ?
O4 C4 1.18(4) . ?
O5 C5 1.23(3) . ?
O6 C6 1.14(4) . ?
O7 C7 1.16(3) . ?
O8 C8 1.13(3) . ?
C9 C10 1.41(4) . ?
C9 C17 1.50(3) . ?
C10 C23 1.41(3) . ?
C11 C12 1.3900 . ?
C11 C16 1.3900 . ?
C12 C13 1.3900 . ?
C13 C14 1.3900 . ?
C14 C15 1.3900 . ?
C15 C16 1.3900 . ?
C17 C18 1.3900 . ?
C17 C22 1.3900 . ?
C18 C19 1.3900 . ?
C19 C20 1.3900 . ?
C20 C21 1.3900 . ?
C21 C22 1.3900 . ?
C23 C24 1.3900 . ?
C23 C28 1.3900 . ?
C24 C25 1.3900 . ?
C25 C26 1.3900 . ?
C26 C27 1.3900 . ?
C27 C28 1.3900 . ?
C29 C30 1.3900 . ?
C29 C34 1.3900 . ?
C30 C31 1.3900 . ?
C31 C32 1.3900 . ?
C32 C33 1.3900 . ?
C33 C34 1.3900 . ?
C35 C36 1.3900 . ?
C35 C40 1.3900 . ?
C36 C37 1.3900 . ?
C37 C38 1.3900 . ?
C38 C39 1.3900 . ?
C39 C40 1.3900 . ?
C41 C42 1.3900 . ?
C41 C46 1.3900 . ?
C41 C60 1.53(3) . ?
C42 C43 1.3900 . ?
C43 C44 1.3900 . ?
C44 C45 1.3900 . ?
C45 C46 1.3900 . ?
C47 C48 1.3900 . ?
C47 C52 1.3900 . ?
C48 C49 1.3900 . ?
C49 C50 1.3900 . ?
C50 C51 1.3900 . ?
C51 C52 1.3900 . ?
C53 C54 1.3900 . ?
C53 C58 1.3900 . ?
C53 C59 1.47(3) . ?
C54 C55 1.3900 . ?
C55 C56 1.3900 . ?
C56 C57 1.3900 . ?
C57 C58 1.3900 . ?
C59 C60 1.36(4) . ?
Ir1B C1B 1.77(3) . ?
Ir1B C2B 1.88(5) . ?
Ir1B P3B 2.315(8) . ?
Ir1B P1B 2.346(8) . ?
Ir1B Ir4B 2.7340(19) . ?
Ir1B Ir2B 2.9780(19) . ?
Ir1B Ir3B 3.1696(18) . ?
Ir2B C4B 1.73(6) . ?
Ir2B C3B 1.82(4) . ?
Ir2B P3B 2.316(8) . ?
Ir2B P2B 2.362(8) . ?
Ir2B Ir4B 2.7361(19) . ?
Ir2B Ir3B 3.1235(18) . ?
Ir3B C6B 1.79(3) . ?
Ir3B C5B 1.82(3) . ?
Ir3B P1B 2.319(8) . ?
Ir3B P2B 2.323(8) . ?
Ir3B Ir4B 2.8336(18) . ?
Ir4B C7B 1.80(4) . ?
Ir4B C8B 1.92(4) . ?
Ir4B C10B 2.12(3) . ?
P1B C59B 1.84(3) . ?
P1B C47B 1.890(18) . ?
P2B C35B 1.79(2) . ?
P2B C29B 1.802(18) . ?
P3B C11B 1.765(19) . ?
P3B C9B 1.77(3) . ?
O1B C1B 1.26(4) . ?
O2B C2B 1.16(5) . ?
O3B C3B 1.17(4) . ?
O4B C4B 1.23(5) . ?
O5B C5B 1.18(4) . ?
O6B C6B 1.22(3) . ?
O7B C7B 1.21(4) . ?
O8B C8B 1.12(3) . ?
C9B C10B 1.34(4) . ?
C9B C17B 1.50(3) . ?
C10B C23B 1.45(3) . ?
C11B C12B 1.3900 . ?
C11B C16B 1.3900 . ?
C12B C13B 1.3900 . ?
C13B C14B 1.3900 . ?
C14B C15B 1.3900 . ?
C15B C16B 1.3900 . ?
C17B C18B 1.3900 . ?
C17B C22B 1.3900 . ?
C18B C19B 1.3900 . ?
C19B C20B 1.3900 . ?
C20B C21B 1.3900 . ?
C21B C22B 1.3900 . ?
C23B C24B 1.3900 . ?
C23B C28B 1.3900 . ?
C24B C25B 1.3900 . ?
C25B C26B 1.3900 . ?
C26B C27B 1.3900 . ?
C27B C28B 1.3900 . ?
C29B C30B 1.3900 . ?
C29B C34B 1.3900 . ?
C30B C31B 1.3900 . ?
C31B C32B 1.3900 . ?
C32B C33B 1.3900 . ?
C33B C34B 1.3900 . ?
C35B C36B 1.3900 . ?
C35B C40B 1.3900 . ?
C36B C37B 1.3900 . ?
C37B C38B 1.3900 . ?
C38B C39B 1.3900 . ?
C39B C40B 1.3900 . ?
C41B C42B 1.3900 . ?
C41B C46B 1.3900 . ?
C41B C60B 1.43(3) . ?
C42B C43B 1.3900 . ?
C43B C44B 1.3900 . ?
C44B C45B 1.3900 . ?
C45B C46B 1.3900 . ?
C47B C48B 1.3900 . ?
C47B C52B 1.3900 . ?
C48B C49B 1.3900 . ?
C49B C50B 1.3900 . ?
C50B C51B 1.3900 . ?
C51B C52B 1.3900 . ?
C53B C54B 1.3900 . ?
C53B C58B 1.3900 . ?
C53B C59B 1.48(3) . ?
C54B C55B 1.3900 . ?
C55B C56B 1.3900 . ?
C56B C57B 1.3900 . ?
C57B C58B 1.3900 . ?
C59B C60B 1.37(4) . ?
